data_4114766
loop_
_publ_author_name
'Michael M.-C. Lo'
'Gregory C. Fu'

_publ_section_title
;
 Cu(I)/Bis(azaferrocene)-Catalyzed Enantioselective Synthesis of
 \b-Lactams via Couplings of Alkynes with Nitrones
;
_journal_name_full 'Journal of the American Chemical Society'
_journal_page_first 4572
_journal_page_last 4573
_journal_paper_doi 10.1021/ja025833z
_journal_volume 124
_journal_year 2002
_chemical_formula_moiety 'C31 H42 Fe2 N2'
_chemical_formula_sum 'C31 H42 Fe2 N2'
_chemical_formula_weight 554.37
_chemical_name_systematic
;

  ?

;
_space_group_IT_number 19
_symmetry_cell_setting orthorhombic
_symmetry_space_group_name_Hall 'P 2ac 2ab'
_symmetry_space_group_name_H-M 'P 21 21 21'
_atom_sites_solution_hydrogens geom
_atom_sites_solution_primary direct
_atom_sites_solution_secondary difmap
_audit_creation_method SHELXL-97
_cell_angle_alpha 90.00
_cell_angle_beta 90.00
_cell_angle_gamma 90.00
_cell_formula_units_Z 4
_cell_length_a 8.4041(6)
_cell_length_b 12.1348(8)
_cell_length_c 26.9259(18)
_cell_measurement_temperature 183(2)
_cell_volume 2746.0(3)
_computing_cell_refinement 'Bruker SMART'
_computing_data_collection 'Bruker SMART'
_computing_data_reduction 'Bruker SHELXTL'
_computing_molecular_graphics 'Bruker SHELXTL'
_computing_publication_material 'Bruker SHELXTL'
_computing_structure_refinement 'SHELXL-97 (Sheldrick, 1997)'
_computing_structure_solution 'SHELXS-97 (Sheldrick, 1990)'
_diffrn_ambient_temperature 183(2)
_diffrn_measured_fraction_theta_full 0.997
_diffrn_measured_fraction_theta_max 0.997
_diffrn_measurement_device_type 'CCD area detector'
_diffrn_measurement_method 'phi and omega scans'
_diffrn_radiation_monochromator graphite
_diffrn_radiation_source 'fine-focus sealed tube'
_diffrn_radiation_type MoK\a
_diffrn_radiation_wavelength 0.71073
_diffrn_reflns_av_R_equivalents 0.0194
_diffrn_reflns_av_sigmaI/netI 0.0150
_diffrn_reflns_limit_h_max 9
_diffrn_reflns_limit_h_min -7
_diffrn_reflns_limit_k_max 11
_diffrn_reflns_limit_k_min -13
_diffrn_reflns_limit_l_max 29
_diffrn_reflns_limit_l_min -29
_diffrn_reflns_number 11017
_diffrn_reflns_theta_full 23.27
_diffrn_reflns_theta_max 23.27
_diffrn_reflns_theta_min 2.26
_exptl_absorpt_coefficient_mu 1.078
_exptl_absorpt_correction_T_max 0.8655
_exptl_absorpt_correction_T_min 0.7022
_exptl_absorpt_correction_type multi-scan
_exptl_absorpt_process_details 'Bruker SADABS'
_exptl_crystal_colour orange
_exptl_crystal_density_diffrn 1.341
_exptl_crystal_description prism
_exptl_crystal_F_000 1176
_exptl_crystal_size_max 0.30
_exptl_crystal_size_mid 0.21
_exptl_crystal_size_min 0.18
_refine_diff_density_max 0.309
_refine_diff_density_min -0.248
_refine_diff_density_rms 0.056
_refine_ls_abs_structure_details 'Flack H D (1983), Acta Cryst. A39, 876-881'
_refine_ls_abs_structure_Flack 0.029(19)
_refine_ls_extinction_method none
_refine_ls_goodness_of_fit_ref 1.088
_refine_ls_hydrogen_treatment mixed
_refine_ls_matrix_type full
_refine_ls_number_parameters 316
_refine_ls_number_reflns 3939
_refine_ls_number_restraints 0
_refine_ls_restrained_S_all 1.088
_refine_ls_R_factor_all 0.0300
_refine_ls_R_factor_gt 0.0296
_refine_ls_shift/su_max 0.000
_refine_ls_shift/su_mean 0.000
_refine_ls_structure_factor_coef Fsqd
_refine_ls_weighting_details 'calc w=1/[\s^2^(Fo^2^)+(0.0407P)^2^+2.8688P] where P=(Fo^2^+2Fc^2^)/3'
_refine_ls_weighting_scheme calc
_refine_ls_wR_factor_gt 0.0792
_refine_ls_wR_factor_ref 0.0795
_reflns_number_gt 3896
_reflns_number_total 3939
_reflns_threshold_expression >2sigma(I)
_cod_data_source_file ja025833z_1.cif
_cod_data_source_block 01146s
_cod_depositor_comments
;
The following automatic conversions were performed:

'_exptl_absorpt_correction_type' value 'multi-scans' was replaced
with the value 'multi-scan' as specified in the replacement file
'src/cod-tools/trunk/data/replacement-values/replacement_values.lst'.

Automatic conversion script
Id: cif_fix_values 5376 2017-05-30 11:51:03Z andrius 
;
_cod_database_code 4114766

loop_
_symmetry_equiv_pos_as_xyz
'x, y, z'
'-x+1/2, -y, z+1/2'
'-x, y+1/2, -z+1/2'
'x+1/2, -y+1/2, -z'

loop_
_atom_site_label
_atom_site_type_symbol
_atom_site_fract_x
_atom_site_fract_y
_atom_site_fract_z
_atom_site_U_iso_or_equiv
_atom_site_adp_type
_atom_site_occupancy
_atom_site_symmetry_multiplicity
_atom_site_calc_flag
_atom_site_refinement_flags
Fe1 Fe 0.41729(5) 0.15573(4) 0.148697(17) 0.02277(13) Uani 1 1 d .
Fe2 Fe 0.16112(6) 0.59764(4) 0.125394(17) 0.02349(13) Uani 1 1 d .
N1 N 0.4046(4) 0.3078(2) 0.11620(10) 0.0276(6) Uani 1 1 d .
N2 N 0.1192(3) 0.5636(2) 0.19891(10) 0.0282(7) Uani 1 1 d .
C2 C 0.3743(4) 0.3160(3) 0.16719(12) 0.0246(8) Uani 1 1 d .
C3 C 0.5062(4) 0.2767(3) 0.19457(13) 0.0295(8) Uani 1 1 d .
H3 H 0.5149 0.2728 0.2297 0.035 Uiso 1 1 calc R
C4 C 0.6234(4) 0.2441(3) 0.15945(14) 0.0319(9) Uani 1 1 d .
H4 H 0.7255 0.2144 0.1665 0.038 Uiso 1 1 calc R
C5 C 0.5580(4) 0.2646(3) 0.11194(13) 0.0294(8) Uani 1 1 d .
C6 C 0.6324(5) 0.2537(4) 0.06156(15) 0.0429(10) Uani 1 1 d .
H6A H 0.5548 0.2746 0.0361 0.064 Uiso 1 1 calc R
H6B H 0.6656 0.1771 0.0563 0.064 Uiso 1 1 calc R
H6C H 0.7254 0.3022 0.0594 0.064 Uiso 1 1 calc R
C11 C 0.2848(4) 0.0489(3) 0.10627(13) 0.0266(8) Uani 1 1 d .
C12 C 0.2114(4) 0.0647(3) 0.15373(13) 0.0265(8) Uani 1 1 d .
C13 C 0.3208(4) 0.0323(3) 0.19126(13) 0.0271(8) Uani 1 1 d .
C14 C 0.4635(4) -0.0042(3) 0.16775(13) 0.0263(8) Uani 1 1 d .
C15 C 0.4437(4) 0.0054(3) 0.11474(13) 0.0259(8) Uani 1 1 d .
C16 C 0.2148(5) 0.0746(3) 0.05620(14) 0.0354(9) Uani 1 1 d .
H16A H 0.2911 0.0546 0.0302 0.053 Uiso 1 1 calc R
H16B H 0.1912 0.1536 0.0541 0.053 Uiso 1 1 calc R
H16C H 0.1165 0.0324 0.0517 0.053 Uiso 1 1 calc R
C17 C 0.0428(4) 0.1026(3) 0.16121(15) 0.0388(9) Uani 1 1 d .
H17A H 0.0203 0.1080 0.1968 0.058 Uiso 1 1 calc R
H17B H -0.0303 0.0495 0.1460 0.058 Uiso 1 1 calc R
H17C H 0.0284 0.1750 0.1457 0.058 Uiso 1 1 calc R
C18 C 0.2921(5) 0.0359(3) 0.24661(14) 0.0402(9) Uani 1 1 d .
H18A H 0.3866 0.0086 0.2640 0.060 Uiso 1 1 calc R
H18B H 0.2004 -0.0106 0.2549 0.060 Uiso 1 1 calc R
H18C H 0.2706 0.1119 0.2568 0.060 Uiso 1 1 calc R
C19 C 0.6096(4) -0.0465(3) 0.19286(15) 0.0372(9) Uani 1 1 d .
H19A H 0.5944 -0.0445 0.2289 0.056 Uiso 1 1 calc R
H19B H 0.7007 -0.0003 0.1838 0.056 Uiso 1 1 calc R
H19C H 0.6295 -0.1225 0.1823 0.056 Uiso 1 1 calc R
C20 C 0.5627(5) -0.0262(3) 0.07652(15) 0.0392(9) Uani 1 1 d .
H20A H 0.5189 -0.0123 0.0434 0.059 Uiso 1 1 calc R
H20B H 0.5881 -0.1047 0.0799 0.059 Uiso 1 1 calc R
H20C H 0.6597 0.0175 0.0811 0.059 Uiso 1 1 calc R
C22 C 0.2393(4) 0.4958(3) 0.18050(12) 0.0236(7) Uani 1 1 d .
C23 C 0.3676(4) 0.5600(3) 0.16305(12) 0.0291(8) Uani 1 1 d .
H23 H 0.4636 0.5336 0.1487 0.035 Uiso 1 1 calc R
C24 C 0.3255(5) 0.6720(3) 0.17106(13) 0.0314(8) Uani 1 1 d .
H24 H 0.3877 0.7349 0.1631 0.038 Uiso 1 1 calc R
C25 C 0.1726(5) 0.6715(3) 0.19331(12) 0.0310(8) Uani 1 1 d .
C26 C 0.0789(6) 0.7673(3) 0.21211(15) 0.0453(10) Uani 1 1 d .
H26A H -0.0234 0.7413 0.2251 0.068 Uiso 1 1 calc R
H26B H 0.0600 0.8193 0.1849 0.068 Uiso 1 1 calc R
H26C H 0.1383 0.8041 0.2386 0.068 Uiso 1 1 calc R
C31 C -0.0514(4) 0.5851(3) 0.08848(13) 0.0319(8) Uani 1 1 d .
C32 C 0.0581(4) 0.5039(3) 0.07081(13) 0.0283(8) Uani 1 1 d .
C33 C 0.1960(4) 0.5593(3) 0.05182(12) 0.0260(8) Uani 1 1 d .
C34 C 0.1700(5) 0.6765(3) 0.05796(12) 0.0305(8) Uani 1 1 d .
C35 C 0.0183(5) 0.6910(3) 0.08047(13) 0.0320(9) Uani 1 1 d .
C36 C -0.2115(5) 0.5634(4) 0.11096(16) 0.0477(11) Uani 1 1 d .
H36A H -0.2308 0.4838 0.1120 0.072 Uiso 1 1 calc R
H36B H -0.2939 0.5989 0.0908 0.072 Uiso 1 1 calc R
H36C H -0.2146 0.5934 0.1447 0.072 Uiso 1 1 calc R
C37 C 0.0319(5) 0.3813(3) 0.07027(14) 0.0348(9) Uani 1 1 d .
H37A H 0.1269 0.3446 0.0571 0.052 Uiso 1 1 calc R
H37B H -0.0598 0.3639 0.0492 0.052 Uiso 1 1 calc R
H37C H 0.0115 0.3554 0.1042 0.052 Uiso 1 1 calc R
C38 C 0.3400(5) 0.5065(3) 0.02916(13) 0.0325(8) Uani 1 1 d .
H38A H 0.3273 0.4263 0.0295 0.049 Uiso 1 1 calc R
H38B H 0.4347 0.5268 0.0483 0.049 Uiso 1 1 calc R
H38C H 0.3521 0.5320 -0.0052 0.049 Uiso 1 1 calc R
C39 C 0.2813(6) 0.7656(3) 0.04187(15) 0.0453(11) Uani 1 1 d .
H39A H 0.3770 0.7326 0.0274 0.068 Uiso 1 1 calc R
H39B H 0.3110 0.8106 0.0707 0.068 Uiso 1 1 calc R
H39C H 0.2288 0.8122 0.0170 0.068 Uiso 1 1 calc R
C40 C -0.0580(6) 0.8017(3) 0.09179(16) 0.0468(11) Uani 1 1 d .
H40A H -0.1618 0.7899 0.1075 0.070 Uiso 1 1 calc R
H40B H -0.0721 0.8430 0.0608 0.070 Uiso 1 1 calc R
H40C H 0.0108 0.8435 0.1144 0.070 Uiso 1 1 calc R
C41 C 0.2265(4) 0.3721(3) 0.18527(12) 0.0264(8) Uani 1 1 d .
H41A H 0.2081 0.3525 0.2205 0.032 Uiso 1 1 calc R
H41B H 0.1341 0.3458 0.1658 0.032 Uiso 1 1 calc R

loop_
_atom_site_aniso_label
_atom_site_aniso_U_11
_atom_site_aniso_U_22
_atom_site_aniso_U_33
_atom_site_aniso_U_23
_atom_site_aniso_U_13
_atom_site_aniso_U_12
Fe1 0.0227(2) 0.0233(2) 0.0222(2) -0.00059(19) -0.0007(2) 0.0000(2)
Fe2 0.0253(2) 0.0229(2) 0.0223(2) -0.0007(2) 0.0000(2) -0.0002(2)
N1 0.0311(15) 0.0253(14) 0.0265(15) 0.0026(12) 0.0029(13) -0.0002(13)
N2 0.0326(17) 0.0296(16) 0.0224(15) -0.0015(12) 0.0013(12) 0.0013(13)
C2 0.0306(19) 0.0191(16) 0.0241(17) -0.0004(13) -0.0004(14) -0.0023(14)
C3 0.0308(19) 0.0285(19) 0.0291(19) -0.0053(15) -0.0040(16) -0.0010(16)
C4 0.0206(18) 0.0309(19) 0.044(2) -0.0084(16) -0.0025(15) -0.0029(15)
C5 0.0271(18) 0.0254(18) 0.036(2) -0.0002(15) 0.0033(16) -0.0060(15)
C6 0.046(3) 0.042(2) 0.040(2) -0.0015(18) 0.0140(19) -0.0086(19)
C11 0.0286(18) 0.0213(17) 0.0298(18) -0.0010(14) -0.0043(15) -0.0018(15)
C12 0.0246(18) 0.0224(17) 0.0326(19) -0.0016(15) -0.0003(16) -0.0007(14)
C13 0.0278(19) 0.0239(17) 0.0295(19) 0.0011(14) 0.0007(15) -0.0021(15)
C14 0.0297(19) 0.0210(16) 0.0282(18) -0.0008(14) 0.0001(15) -0.0015(15)
C15 0.0299(19) 0.0212(16) 0.0267(18) -0.0004(14) -0.0017(15) 0.0006(15)
C16 0.041(2) 0.031(2) 0.034(2) -0.0012(16) -0.0091(17) -0.0004(17)
C17 0.0263(18) 0.036(2) 0.054(2) -0.0060(19) 0.0040(17) 0.0013(17)
C18 0.045(2) 0.045(2) 0.030(2) 0.0051(17) 0.0059(17) -0.0030(19)
C19 0.032(2) 0.036(2) 0.044(2) 0.0089(17) -0.0041(17) 0.0050(17)
C20 0.041(2) 0.038(2) 0.038(2) -0.0082(17) 0.0045(19) 0.0019(19)
C22 0.0273(18) 0.0260(17) 0.0175(16) -0.0005(14) -0.0021(14) -0.0004(15)
C23 0.0264(19) 0.036(2) 0.0248(18) -0.0033(14) -0.0040(14) 0.0009(15)
C24 0.037(2) 0.0280(19) 0.0292(18) -0.0016(14) -0.0015(17) -0.0102(17)
C25 0.045(2) 0.0259(18) 0.0224(17) -0.0045(14) -0.0005(17) -0.0002(17)
C26 0.069(3) 0.033(2) 0.034(2) -0.0042(16) 0.007(2) 0.004(2)
C31 0.0269(19) 0.045(2) 0.0238(18) -0.0019(16) -0.0056(14) 0.0007(17)
C32 0.031(2) 0.0284(18) 0.0256(18) 0.0013(15) -0.0078(15) -0.0004(16)
C33 0.0289(19) 0.0304(18) 0.0188(16) -0.0001(14) -0.0017(14) -0.0001(15)
C34 0.040(2) 0.0292(19) 0.0217(17) 0.0023(14) -0.0020(16) 0.0006(18)
C35 0.037(2) 0.031(2) 0.0288(19) 0.0003(16) -0.0035(17) 0.0126(17)
C36 0.030(2) 0.060(3) 0.053(3) -0.003(2) -0.0002(19) -0.0006(19)
C37 0.038(2) 0.031(2) 0.036(2) -0.0056(16) -0.0068(16) -0.0070(16)
C38 0.036(2) 0.0344(19) 0.0272(18) -0.0024(15) 0.0018(16) 0.0010(18)
C39 0.061(3) 0.039(2) 0.036(2) 0.0056(18) 0.008(2) -0.007(2)
C40 0.053(3) 0.039(2) 0.048(2) 0.0032(19) 0.002(2) 0.021(2)
C41 0.0289(18) 0.0254(18) 0.0250(17) 0.0007(14) -0.0015(14) 0.0017(14)

loop_
_atom_type_symbol
_atom_type_description
_atom_type_scat_dispersion_real
_atom_type_scat_dispersion_imag
_atom_type_scat_source
C C 0.0033 0.0016 'International Tables Vol C Tables 4.2.6.8 and 6.1.1.4'
H H 0.0000 0.0000 'International Tables Vol C Tables 4.2.6.8 and 6.1.1.4'
N N 0.0061 0.0033 'International Tables Vol C Tables 4.2.6.8 and 6.1.1.4'
Fe Fe 0.3463 0.8444 'International Tables Vol C Tables 4.2.6.8 and 6.1.1.4'

loop_
_geom_angle_atom_site_label_1
_geom_angle_atom_site_label_2
_geom_angle_atom_site_label_3
_geom_angle
C5 Fe1 C2 66.55(14)
C5 Fe1 C14 128.98(14)
C2 Fe1 C14 151.32(14)
C5 Fe1 N1 40.07(13)
C2 Fe1 N1 40.08(12)
C14 Fe1 N1 166.84(13)
C5 Fe1 C13 167.63(15)
C2 Fe1 C13 119.29(14)
C14 Fe1 C13 40.75(14)
N1 Fe1 C13 151.24(13)
C5 Fe1 C15 107.36(14)
C2 Fe1 C15 167.23(13)
C14 Fe1 C15 41.20(14)
N1 Fe1 C15 128.11(12)
C13 Fe1 C15 69.07(14)
C5 Fe1 C11 117.06(14)
C2 Fe1 C11 129.85(14)
C14 Fe1 C11 69.14(14)
N1 Fe1 C11 107.64(13)
C13 Fe1 C11 68.67(13)
C15 Fe1 C11 41.45(14)
C5 Fe1 C12 150.61(14)
C2 Fe1 C12 110.28(13)
C14 Fe1 C12 68.51(13)
N1 Fe1 C12 117.96(13)
C13 Fe1 C12 40.47(14)
C15 Fe1 C12 69.08(14)
C11 Fe1 C12 40.75(14)
C5 Fe1 C4 40.47(15)
C2 Fe1 C4 67.55(14)
C14 Fe1 C4 107.42(14)
N1 Fe1 C4 68.52(14)
C13 Fe1 C4 129.36(15)
C15 Fe1 C4 115.79(14)
C11 Fe1 C4 149.64(14)
C12 Fe1 C4 168.11(15)
C5 Fe1 C3 67.49(14)
C2 Fe1 C3 40.38(14)
C14 Fe1 C3 117.20(14)
N1 Fe1 C3 68.42(13)
C13 Fe1 C3 109.19(14)
C15 Fe1 C3 149.50(14)
C11 Fe1 C3 168.43(14)
C12 Fe1 C3 130.44(14)
C4 Fe1 C3 40.39(14)
C25 Fe2 C22 66.35(14)
C25 Fe2 C35 108.33(14)
C22 Fe2 C35 162.65(15)
C25 Fe2 C31 120.58(15)
C22 Fe2 C31 126.06(15)
C35 Fe2 C31 40.82(16)
C25 Fe2 C32 155.07(15)
C22 Fe2 C32 108.73(14)
C35 Fe2 C32 68.64(14)
C31 Fe2 C32 40.83(15)
C25 Fe2 N2 39.81(13)
C22 Fe2 N2 39.82(13)
C35 Fe2 N2 125.52(13)
C31 Fe2 N2 107.64(13)
C32 Fe2 N2 120.45(13)
C25 Fe2 C34 125.91(13)
C22 Fe2 C34 156.00(15)
C35 Fe2 C34 40.60(16)
C31 Fe2 C34 68.74(15)
C32 Fe2 C34 68.91(14)
N2 Fe2 C34 162.31(13)
C25 Fe2 C33 163.12(15)
C22 Fe2 C33 121.19(13)
C35 Fe2 C33 68.85(14)
C31 Fe2 C33 68.92(14)
C32 Fe2 C33 40.91(14)
N2 Fe2 C33 155.26(12)
C34 Fe2 C33 41.24(14)
C25 Fe2 C24 40.50(15)
C22 Fe2 C24 67.33(14)
C35 Fe2 C24 120.30(15)
C31 Fe2 C24 155.15(15)
C32 Fe2 C24 162.76(15)
N2 Fe2 C24 68.12(13)
C34 Fe2 C24 107.44(15)
C33 Fe2 C24 125.38(14)
C25 Fe2 C23 67.44(15)
C22 Fe2 C23 40.25(15)
C35 Fe2 C23 155.12(15)
C31 Fe2 C23 162.92(15)
C32 Fe2 C23 125.82(14)
N2 Fe2 C23 68.02(13)
C34 Fe2 C23 120.49(15)
C33 Fe2 C23 107.68(14)
C24 Fe2 C23 40.33(15)
C5 N1 C2 106.0(3)
C5 N1 Fe1 69.42(18)
C2 N1 Fe1 69.75(17)
C25 N2 C22 106.4(3)
C25 N2 Fe2 69.56(18)
C22 N2 Fe2 69.60(18)
N1 C2 C3 110.1(3)
N1 C2 C41 120.1(3)
C3 C2 C41 129.4(3)
N1 C2 Fe1 70.16(17)
C3 C2 Fe1 70.54(19)
C41 C2 Fe1 131.3(2)
C2 C3 C4 106.9(3)
C2 C3 Fe1 69.08(19)
C4 C3 Fe1 69.75(19)
C5 C4 C3 106.5(3)
C5 C4 Fe1 68.75(19)
C3 C4 Fe1 69.9(2)
N1 C5 C4 110.5(3)
N1 C5 C6 119.5(3)
C4 C5 C6 129.9(3)
N1 C5 Fe1 70.51(18)
C4 C5 Fe1 70.8(2)
C6 C5 Fe1 128.8(3)
C12 C11 C15 107.7(3)
C12 C11 C16 127.1(3)
C15 C11 C16 125.1(3)
C12 C11 Fe1 69.71(19)
C15 C11 Fe1 69.19(19)
C16 C11 Fe1 125.4(2)
C13 C12 C11 108.6(3)
C13 C12 C17 126.8(3)
C11 C12 C17 124.5(3)
C13 C12 Fe1 69.59(19)
C11 C12 Fe1 69.54(19)
C17 C12 Fe1 129.6(2)
C12 C13 C14 108.3(3)
C12 C13 C18 126.2(3)
C14 C13 C18 125.5(3)
C12 C13 Fe1 69.94(19)
C14 C13 Fe1 69.3(2)
C18 C13 Fe1 126.4(3)
C13 C14 C15 108.5(3)
C13 C14 C19 126.7(3)
C15 C14 C19 124.8(3)
C13 C14 Fe1 69.95(19)
C15 C14 Fe1 69.72(19)
C19 C14 Fe1 126.6(3)
C14 C15 C11 106.9(3)
C14 C15 C20 126.0(3)
C11 C15 C20 127.1(3)
C14 C15 Fe1 69.07(19)
C11 C15 Fe1 69.36(19)
C20 C15 Fe1 127.6(3)
N2 C22 C23 110.2(3)
N2 C22 C41 120.3(3)
C23 C22 C41 129.2(3)
N2 C22 Fe2 70.58(18)
C23 C22 Fe2 70.68(19)
C41 C22 Fe2 129.9(2)
C22 C23 C24 106.7(3)
C22 C23 Fe2 69.1(2)
C24 C23 Fe2 69.7(2)
C25 C24 C23 106.6(3)
C25 C24 Fe2 69.0(2)
C23 C24 Fe2 70.0(2)
N2 C25 C24 110.0(3)
N2 C25 C26 121.7(3)
C24 C25 C26 128.2(3)
N2 C25 Fe2 70.64(18)
C24 C25 Fe2 70.47(19)
C26 C25 Fe2 128.4(3)
C35 C31 C32 107.8(3)
C35 C31 C36 126.0(4)
C32 C31 C36 126.2(4)
C35 C31 Fe2 69.5(2)
C32 C31 Fe2 69.63(19)
C36 C31 Fe2 126.8(3)
C31 C32 C33 108.3(3)
C31 C32 C37 126.2(3)
C33 C32 C37 125.4(3)
C31 C32 Fe2 69.5(2)
C33 C32 Fe2 69.75(19)
C37 C32 Fe2 128.2(3)
C32 C33 C34 107.3(3)
C32 C33 C38 126.6(3)
C34 C33 C38 126.0(3)
C32 C33 Fe2 69.34(19)
C34 C33 Fe2 69.29(19)
C38 C33 Fe2 127.2(2)
C35 C34 C33 107.8(3)
C35 C34 C39 126.5(3)
C33 C34 C39 125.7(4)
C35 C34 Fe2 69.4(2)
C33 C34 Fe2 69.46(19)
C39 C34 Fe2 128.0(3)
C34 C35 C31 108.7(3)
C34 C35 C40 125.0(4)
C31 C35 C40 126.3(3)
C34 C35 Fe2 70.0(2)
C31 C35 Fe2 69.7(2)
C40 C35 Fe2 128.2(3)
C2 C41 C22 111.4(3)

loop_
_geom_bond_atom_site_label_1
_geom_bond_atom_site_label_2
_geom_bond_distance
Fe1 C5 2.031(3)
Fe1 C2 2.040(3)
Fe1 C14 2.044(3)
Fe1 N1 2.045(3)
Fe1 C13 2.053(3)
Fe1 C15 2.053(3)
Fe1 C11 2.055(3)
Fe1 C12 2.057(3)
Fe1 C4 2.057(3)
Fe1 C3 2.059(3)
Fe2 C25 2.039(3)
Fe2 C22 2.040(3)
Fe2 C35 2.046(4)
Fe2 C31 2.049(3)
Fe2 C32 2.051(3)
Fe2 N2 2.053(3)
Fe2 C34 2.054(3)
Fe2 C33 2.056(3)
Fe2 C24 2.058(4)
Fe2 C23 2.061(3)
N1 C5 1.397(5)
N1 C2 1.400(4)
N2 C25 1.393(5)
N2 C22 1.394(5)
C2 C3 1.415(5)
C2 C41 1.498(5)
C3 C4 1.421(5)
C4 C5 1.414(5)
C5 C6 1.499(5)
C11 C12 1.432(5)
C11 C15 1.454(5)
C11 C16 1.504(5)
C12 C13 1.422(5)
C12 C17 1.503(5)
C13 C14 1.427(5)
C13 C18 1.510(5)
C14 C15 1.442(5)
C14 C19 1.492(5)
C15 C20 1.486(5)
C22 C23 1.411(5)
C22 C41 1.511(5)
C23 C24 1.420(5)
C24 C25 1.418(6)
C25 C26 1.492(5)
C31 C35 1.428(5)
C31 C32 1.430(5)
C31 C36 1.499(5)
C32 C33 1.435(5)
C32 C37 1.504(5)
C33 C34 1.447(5)
C33 C38 1.499(5)
C34 C35 1.422(6)
C34 C39 1.494(6)
C35 C40 1.519(5)

loop_
_geom_torsion_atom_site_label_1
_geom_torsion_atom_site_label_2
_geom_torsion_atom_site_label_3
_geom_torsion_atom_site_label_4
_geom_torsion
C2 Fe1 N1 C5 116.9(3)
C14 Fe1 N1 C5 -37.6(6)
C13 Fe1 N1 C5 171.0(3)
C15 Fe1 N1 C5 -69.9(2)
C11 Fe1 N1 C5 -111.3(2)
C12 Fe1 N1 C5 -154.3(2)
C4 Fe1 N1 C5 36.7(2)
C3 Fe1 N1 C5 80.2(2)
C5 Fe1 N1 C2 -116.9(3)
C14 Fe1 N1 C2 -154.5(5)
C13 Fe1 N1 C2 54.1(3)
C15 Fe1 N1 C2 173.2(2)
C11 Fe1 N1 C2 131.8(2)
C12 Fe1 N1 C2 88.8(2)
C4 Fe1 N1 C2 -80.2(2)
C3 Fe1 N1 C2 -36.6(2)
C22 Fe2 N2 C25 117.4(3)
C35 Fe2 N2 C25 -75.4(3)
C31 Fe2 N2 C25 -116.9(2)
C32 Fe2 N2 C25 -159.6(2)
C34 Fe2 N2 C25 -41.6(5)
C33 Fe2 N2 C25 165.3(3)
C24 Fe2 N2 C25 37.1(2)
C23 Fe2 N2 C25 80.7(2)
C25 Fe2 N2 C22 -117.4(3)
C35 Fe2 N2 C22 167.2(2)
C31 Fe2 N2 C22 125.7(2)
C32 Fe2 N2 C22 82.9(2)
C34 Fe2 N2 C22 -159.1(4)
C33 Fe2 N2 C22 47.9(4)
C24 Fe2 N2 C22 -80.4(2)
C23 Fe2 N2 C22 -36.8(2)
C5 N1 C2 C3 -0.9(4)
Fe1 N1 C2 C3 59.4(2)
C5 N1 C2 C41 172.7(3)
Fe1 N1 C2 C41 -127.0(3)
C5 N1 C2 Fe1 -60.3(2)
C5 Fe1 C2 N1 38.74(19)
C14 Fe1 C2 N1 168.2(3)
C13 Fe1 C2 N1 -153.44(19)
C15 Fe1 C2 N1 -25.0(7)
C11 Fe1 C2 N1 -67.7(2)
C12 Fe1 C2 N1 -109.7(2)
C4 Fe1 C2 N1 82.9(2)
C3 Fe1 C2 N1 121.0(3)
C5 Fe1 C2 C3 -82.3(2)
C14 Fe1 C2 C3 47.2(4)
N1 Fe1 C2 C3 -121.0(3)
C13 Fe1 C2 C3 85.5(2)
C15 Fe1 C2 C3 -146.0(6)
C11 Fe1 C2 C3 171.2(2)
C12 Fe1 C2 C3 129.3(2)
C4 Fe1 C2 C3 -38.2(2)
C5 Fe1 C2 C41 151.9(3)
C14 Fe1 C2 C41 -78.6(4)
N1 Fe1 C2 C41 113.2(4)
C13 Fe1 C2 C41 -40.3(4)
C15 Fe1 C2 C41 88.2(7)
C11 Fe1 C2 C41 45.4(4)
C12 Fe1 C2 C41 3.5(3)
C4 Fe1 C2 C41 -164.0(3)
C3 Fe1 C2 C41 -125.8(4)
N1 C2 C3 C4 0.6(4)
C41 C2 C3 C4 -172.3(3)
Fe1 C2 C3 C4 59.8(2)
N1 C2 C3 Fe1 -59.1(2)
C41 C2 C3 Fe1 127.9(4)
C5 Fe1 C3 C2 79.8(2)
C14 Fe1 C3 C2 -156.7(2)
N1 Fe1 C3 C2 36.39(19)
C13 Fe1 C3 C2 -113.0(2)
C15 Fe1 C3 C2 165.9(3)
C11 Fe1 C3 C2 -35.7(8)
C12 Fe1 C3 C2 -72.6(3)
C4 Fe1 C3 C2 118.2(3)
C5 Fe1 C3 C4 -38.4(2)
C2 Fe1 C3 C4 -118.2(3)
C14 Fe1 C3 C4 85.1(2)
N1 Fe1 C3 C4 -81.8(2)
C13 Fe1 C3 C4 128.8(2)
C15 Fe1 C3 C4 47.7(4)
C11 Fe1 C3 C4 -153.9(7)
C12 Fe1 C3 C4 169.2(2)
C2 C3 C4 C5 -0.1(4)
Fe1 C3 C4 C5 59.3(2)
C2 C3 C4 Fe1 -59.4(2)
C2 Fe1 C4 C5 -79.7(2)
C14 Fe1 C4 C5 130.4(2)
N1 Fe1 C4 C5 -36.32(19)
C13 Fe1 C4 C5 170.1(2)
C15 Fe1 C4 C5 86.8(2)
C11 Fe1 C4 C5 52.1(4)
C12 Fe1 C4 C5 -161.5(6)
C3 Fe1 C4 C5 -117.8(3)
C5 Fe1 C4 C3 117.8(3)
C2 Fe1 C4 C3 38.2(2)
C14 Fe1 C4 C3 -111.8(2)
N1 Fe1 C4 C3 81.5(2)
C13 Fe1 C4 C3 -72.1(3)
C15 Fe1 C4 C3 -155.4(2)
C11 Fe1 C4 C3 169.9(3)
C12 Fe1 C4 C3 -43.7(7)
C2 N1 C5 C4 0.9(4)
Fe1 N1 C5 C4 -59.7(2)
C2 N1 C5 C6 -175.2(3)
Fe1 N1 C5 C6 124.3(3)
C2 N1 C5 Fe1 60.5(2)
C3 C4 C5 N1 -0.5(4)
Fe1 C4 C5 N1 59.5(2)
C3 C4 C5 C6 175.1(4)
Fe1 C4 C5 C6 -124.9(4)
C3 C4 C5 Fe1 -60.0(2)
C2 Fe1 C5 N1 -38.75(19)
C14 Fe1 C5 N1 169.70(18)
C13 Fe1 C5 N1 -159.5(6)
C15 Fe1 C5 N1 129.26(18)
C11 Fe1 C5 N1 85.5(2)
C12 Fe1 C5 N1 51.2(3)
C4 Fe1 C5 N1 -121.1(3)
C3 Fe1 C5 N1 -82.8(2)
C2 Fe1 C5 C4 82.4(2)
C14 Fe1 C5 C4 -69.2(2)
N1 Fe1 C5 C4 121.1(3)
C13 Fe1 C5 C4 -38.4(7)
C15 Fe1 C5 C4 -109.6(2)
C11 Fe1 C5 C4 -153.4(2)
C12 Fe1 C5 C4 172.3(2)
C3 Fe1 C5 C4 38.3(2)
C2 Fe1 C5 C6 -151.4(4)
C14 Fe1 C5 C6 57.0(4)
N1 Fe1 C5 C6 -112.7(4)
C13 Fe1 C5 C6 87.8(7)
C15 Fe1 C5 C6 16.6(4)
C11 Fe1 C5 C6 -27.2(4)
C12 Fe1 C5 C6 -61.5(5)
C4 Fe1 C5 C6 126.2(4)
C3 Fe1 C5 C6 164.5(4)
C5 Fe1 C11 C12 -155.0(2)
C2 Fe1 C11 C12 -73.9(2)
C14 Fe1 C11 C12 80.9(2)
N1 Fe1 C11 C12 -112.6(2)
C13 Fe1 C11 C12 37.1(2)
C15 Fe1 C11 C12 119.2(3)
C4 Fe1 C11 C12 169.9(3)
C3 Fe1 C11 C12 -44.4(8)
C5 Fe1 C11 C15 85.9(2)
C2 Fe1 C11 C15 166.89(19)
C14 Fe1 C11 C15 -38.3(2)
N1 Fe1 C11 C15 128.19(19)
C13 Fe1 C11 C15 -82.1(2)
C12 Fe1 C11 C15 -119.2(3)
C4 Fe1 C11 C15 50.7(4)
C3 Fe1 C11 C15 -163.6(7)
C5 Fe1 C11 C16 -33.2(4)
C2 Fe1 C11 C16 47.9(4)
C14 Fe1 C11 C16 -157.3(3)
N1 Fe1 C11 C16 9.2(3)
C13 Fe1 C11 C16 158.9(3)
C15 Fe1 C11 C16 -119.0(4)
C12 Fe1 C11 C16 121.8(4)
C4 Fe1 C11 C16 -68.3(4)
C3 Fe1 C11 C16 77.4(8)
C15 C11 C12 C13 0.2(4)
C16 C11 C12 C13 -178.5(3)
Fe1 C11 C12 C13 -58.8(2)
C15 C11 C12 C17 -176.4(3)
C16 C11 C12 C17 5.0(5)
Fe1 C11 C12 C17 124.7(3)
C15 C11 C12 Fe1 58.9(2)
C16 C11 C12 Fe1 -119.7(4)
C5 Fe1 C12 C13 170.3(3)
C2 Fe1 C12 C13 -111.7(2)
C14 Fe1 C12 C13 37.5(2)
N1 Fe1 C12 C13 -155.08(19)
C15 Fe1 C12 C13 81.9(2)
C11 Fe1 C12 C13 120.1(3)
C4 Fe1 C12 C13 -34.5(7)
C3 Fe1 C12 C13 -70.5(3)
C5 Fe1 C12 C11 50.2(3)
C2 Fe1 C12 C11 128.15(19)
C14 Fe1 C12 C11 -82.6(2)
N1 Fe1 C12 C11 84.8(2)
C13 Fe1 C12 C11 -120.1(3)
C15 Fe1 C12 C11 -38.22(19)
C4 Fe1 C12 C11 -154.6(6)
C3 Fe1 C12 C11 169.4(2)
C5 Fe1 C12 C17 -68.3(5)
C2 Fe1 C12 C17 9.7(4)
C14 Fe1 C12 C17 159.0(4)
N1 Fe1 C12 C17 -33.6(4)
C13 Fe1 C12 C17 121.4(4)
C15 Fe1 C12 C17 -156.7(4)
C11 Fe1 C12 C17 -118.5(4)
C4 Fe1 C12 C17 86.9(7)
C3 Fe1 C12 C17 50.9(4)
C11 C12 C13 C14 -0.1(4)
C17 C12 C13 C14 176.3(3)
Fe1 C12 C13 C14 -58.8(2)
C11 C12 C13 C18 179.8(3)
C17 C12 C13 C18 -3.8(6)
Fe1 C12 C13 C18 121.0(4)
C11 C12 C13 Fe1 58.8(2)
C17 C12 C13 Fe1 -124.8(3)
C5 Fe1 C13 C12 -157.3(6)
C2 Fe1 C13 C12 87.4(2)
C14 Fe1 C13 C12 -119.7(3)
N1 Fe1 C13 C12 50.7(3)
C15 Fe1 C13 C12 -81.9(2)
C11 Fe1 C13 C12 -37.32(19)
C4 Fe1 C13 C12 171.32(19)
C3 Fe1 C13 C12 130.6(2)
C5 Fe1 C13 C14 -37.5(7)
C2 Fe1 C13 C14 -152.9(2)
N1 Fe1 C13 C14 170.4(2)
C15 Fe1 C13 C14 37.8(2)
C11 Fe1 C13 C14 82.4(2)
C12 Fe1 C13 C14 119.7(3)
C4 Fe1 C13 C14 -69.0(2)
C3 Fe1 C13 C14 -109.7(2)
C5 Fe1 C13 C18 82.0(7)
C2 Fe1 C13 C18 -33.3(4)
C14 Fe1 C13 C18 119.5(4)
N1 Fe1 C13 C18 -70.1(4)
C15 Fe1 C13 C18 157.3(4)
C11 Fe1 C13 C18 -158.1(4)
C12 Fe1 C13 C18 -120.8(4)
C4 Fe1 C13 C18 50.6(4)
C3 Fe1 C13 C18 9.8(4)
C12 C13 C14 C15 0.0(4)
C18 C13 C14 C15 -179.9(3)
Fe1 C13 C14 C15 -59.3(2)
C12 C13 C14 C19 -179.4(3)
C18 C13 C14 C19 0.7(6)
Fe1 C13 C14 C19 121.3(4)
C12 C13 C14 Fe1 59.2(2)
C18 C13 C14 Fe1 -120.6(4)
C5 Fe1 C14 C13 170.3(2)
C2 Fe1 C14 C13 56.0(4)
N1 Fe1 C14 C13 -159.3(5)
C15 Fe1 C14 C13 -119.6(3)
C11 Fe1 C14 C13 -81.1(2)
C12 Fe1 C14 C13 -37.3(2)
C4 Fe1 C14 C13 130.8(2)
C3 Fe1 C14 C13 88.3(2)
C5 Fe1 C14 C15 -70.0(3)
C2 Fe1 C14 C15 175.6(3)
N1 Fe1 C14 C15 -39.6(7)
C13 Fe1 C14 C15 119.6(3)
C11 Fe1 C14 C15 38.5(2)
C12 Fe1 C14 C15 82.4(2)
C4 Fe1 C14 C15 -109.5(2)
C3 Fe1 C14 C15 -152.1(2)
C5 Fe1 C14 C19 48.9(4)
C2 Fe1 C14 C19 -65.4(5)
N1 Fe1 C14 C19 79.3(7)
C13 Fe1 C14 C19 -121.4(4)
C15 Fe1 C14 C19 119.0(4)
C11 Fe1 C14 C19 157.5(4)
C12 Fe1 C14 C19 -158.7(4)
C4 Fe1 C14 C19 9.5(3)
C3 Fe1 C14 C19 -33.1(4)
C13 C14 C15 C11 0.1(4)
C19 C14 C15 C11 179.5(3)
Fe1 C14 C15 C11 -59.3(2)
C13 C14 C15 C20 -178.6(3)
C19 C14 C15 C20 0.8(6)
Fe1 C14 C15 C20 122.0(4)
C13 C14 C15 Fe1 59.4(2)
C19 C14 C15 Fe1 -121.2(3)
C12 C11 C15 C14 -0.2(4)
C16 C11 C15 C14 178.5(3)
Fe1 C11 C15 C14 59.1(2)
C12 C11 C15 C20 178.5(3)
C16 C11 C15 C20 -2.8(6)
Fe1 C11 C15 C20 -122.2(4)
C12 C11 C15 Fe1 -59.3(2)
C16 C11 C15 Fe1 119.4(3)
C5 Fe1 C15 C14 130.1(2)
C2 Fe1 C15 C14 -170.4(6)
N1 Fe1 C15 C14 169.37(19)
C13 Fe1 C15 C14 -37.4(2)
C11 Fe1 C15 C14 -118.5(3)
C12 Fe1 C15 C14 -80.9(2)
C4 Fe1 C15 C14 87.3(2)
C3 Fe1 C15 C14 55.1(4)
C5 Fe1 C15 C11 -111.5(2)
C2 Fe1 C15 C11 -52.0(7)
C14 Fe1 C15 C11 118.5(3)
N1 Fe1 C15 C11 -72.2(2)
C13 Fe1 C15 C11 81.1(2)
C12 Fe1 C15 C11 37.6(2)
C4 Fe1 C15 C11 -154.2(2)
C3 Fe1 C15 C11 173.6(3)
C5 Fe1 C15 C20 10.1(4)
C2 Fe1 C15 C20 69.6(8)
C14 Fe1 C15 C20 -119.9(4)
N1 Fe1 C15 C20 49.4(4)
C13 Fe1 C15 C20 -157.3(4)
C11 Fe1 C15 C20 121.6(4)
C12 Fe1 C15 C20 159.2(4)
C4 Fe1 C15 C20 -32.6(4)
C3 Fe1 C15 C20 -64.8(4)
C25 N2 C22 C23 -0.4(4)
Fe2 N2 C22 C23 59.8(2)
C25 N2 C22 C41 174.4(3)
Fe2 N2 C22 C41 -125.5(3)
C25 N2 C22 Fe2 -60.1(2)
C25 Fe2 C22 N2 38.3(2)
C35 Fe2 C22 N2 -37.2(6)
C31 Fe2 C22 N2 -73.3(2)
C32 Fe2 C22 N2 -115.41(19)
C34 Fe2 C22 N2 164.5(3)
C33 Fe2 C22 N2 -158.72(18)
C24 Fe2 C22 N2 82.5(2)
C23 Fe2 C22 N2 120.8(3)
C25 Fe2 C22 C23 -82.5(2)
C35 Fe2 C22 C23 -158.0(4)
C31 Fe2 C22 C23 165.9(2)
C32 Fe2 C22 C23 123.8(2)
N2 Fe2 C22 C23 -120.8(3)
C34 Fe2 C22 C23 43.7(4)
C33 Fe2 C22 C23 80.5(2)
C24 Fe2 C22 C23 -38.3(2)
C25 Fe2 C22 C41 152.1(4)
C35 Fe2 C22 C41 76.5(6)
C31 Fe2 C22 C41 40.5(4)
C32 Fe2 C22 C41 -1.7(4)
N2 Fe2 C22 C41 113.7(4)
C34 Fe2 C22 C41 -81.7(5)
C33 Fe2 C22 C41 -45.0(4)
C24 Fe2 C22 C41 -163.7(4)
C23 Fe2 C22 C41 -125.5(4)
N2 C22 C23 C24 0.1(4)
C41 C22 C23 C24 -174.0(3)
Fe2 C22 C23 C24 59.8(2)
N2 C22 C23 Fe2 -59.7(2)
C41 C22 C23 Fe2 126.2(4)
C25 Fe2 C23 C22 79.5(2)
C35 Fe2 C23 C22 164.6(3)
C31 Fe2 C23 C22 -42.0(5)
C32 Fe2 C23 C22 -76.1(2)
N2 Fe2 C23 C22 36.38(19)
C34 Fe2 C23 C22 -161.0(2)
C33 Fe2 C23 C22 -117.7(2)
C24 Fe2 C23 C22 118.0(3)
C25 Fe2 C23 C24 -38.5(2)
C22 Fe2 C23 C24 -118.0(3)
C35 Fe2 C23 C24 46.6(4)
C31 Fe2 C23 C24 -160.0(4)
C32 Fe2 C23 C24 165.9(2)
N2 Fe2 C23 C24 -81.6(2)
C34 Fe2 C23 C24 81.0(2)
C33 Fe2 C23 C24 124.3(2)
C22 C23 C24 C25 0.1(4)
Fe2 C23 C24 C25 59.6(2)
C22 C23 C24 Fe2 -59.4(2)
C22 Fe2 C24 C25 -79.6(2)
C35 Fe2 C24 C25 82.9(2)
C31 Fe2 C24 C25 48.4(4)
C32 Fe2 C24 C25 -159.7(4)
N2 Fe2 C24 C25 -36.44(19)
C34 Fe2 C24 C25 125.4(2)
C33 Fe2 C24 C25 167.3(2)
C23 Fe2 C24 C25 -117.8(3)
C25 Fe2 C24 C23 117.8(3)
C22 Fe2 C24 C23 38.2(2)
C35 Fe2 C24 C23 -159.3(2)
C31 Fe2 C24 C23 166.2(3)
C32 Fe2 C24 C23 -41.9(5)
N2 Fe2 C24 C23 81.4(2)
C34 Fe2 C24 C23 -116.8(2)
C33 Fe2 C24 C23 -74.9(2)
C22 N2 C25 C24 0.4(4)
Fe2 N2 C25 C24 -59.7(2)
C22 N2 C25 C26 -176.0(3)
Fe2 N2 C25 C26 123.9(4)
C22 N2 C25 Fe2 60.1(2)
C23 C24 C25 N2 -0.4(4)
Fe2 C24 C25 N2 59.8(2)
C23 C24 C25 C26 175.8(4)
Fe2 C24 C25 C26 -124.1(4)
C23 C24 C25 Fe2 -60.2(2)
C22 Fe2 C25 N2 -38.3(2)
C35 Fe2 C25 N2 123.9(2)
C31 Fe2 C25 N2 80.8(2)
C32 Fe2 C25 N2 45.3(4)
C34 Fe2 C25 N2 165.6(2)
C33 Fe2 C25 N2 -158.6(4)
C24 Fe2 C25 N2 -120.6(3)
C23 Fe2 C25 N2 -82.3(2)
C22 Fe2 C25 C24 82.2(2)
C35 Fe2 C25 C24 -115.5(2)
C31 Fe2 C25 C24 -158.6(2)
C32 Fe2 C25 C24 165.9(3)
N2 Fe2 C25 C24 120.6(3)
C34 Fe2 C25 C24 -73.9(3)
C33 Fe2 C25 C24 -38.0(6)
C23 Fe2 C25 C24 38.3(2)
C22 Fe2 C25 C26 -154.0(4)
C35 Fe2 C25 C26 8.3(4)
C31 Fe2 C25 C26 -34.8(4)
C32 Fe2 C25 C26 -70.3(5)
N2 Fe2 C25 C26 -115.6(4)
C34 Fe2 C25 C26 49.9(4)
C33 Fe2 C25 C26 85.8(6)
C24 Fe2 C25 C26 123.8(4)
C23 Fe2 C25 C26 162.1(4)
C25 Fe2 C31 C35 82.8(2)
C22 Fe2 C31 C35 164.4(2)
C32 Fe2 C31 C35 -119.2(3)
N2 Fe2 C31 C35 124.4(2)
C34 Fe2 C31 C35 -37.3(2)
C33 Fe2 C31 C35 -81.6(2)
C24 Fe2 C31 C35 48.5(4)
C23 Fe2 C31 C35 -163.2(4)
C25 Fe2 C31 C32 -158.0(2)
C22 Fe2 C31 C32 -76.4(3)
C35 Fe2 C31 C32 119.2(3)
N2 Fe2 C31 C32 -116.4(2)
C34 Fe2 C31 C32 81.9(2)
C33 Fe2 C31 C32 37.6(2)
C24 Fe2 C31 C32 167.7(3)
C23 Fe2 C31 C32 -44.0(5)
C25 Fe2 C31 C36 -37.4(4)
C22 Fe2 C31 C36 44.2(4)
C35 Fe2 C31 C36 -120.2(4)
C32 Fe2 C31 C36 120.6(4)
N2 Fe2 C31 C36 4.2(4)
C34 Fe2 C31 C36 -157.4(4)
C33 Fe2 C31 C36 158.2(4)
C24 Fe2 C31 C36 -71.7(5)
C23 Fe2 C31 C36 76.6(6)
C35 C31 C32 C33 0.0(4)
C36 C31 C32 C33 179.5(3)
Fe2 C31 C32 C33 -59.1(2)
C35 C31 C32 C37 -177.9(3)
C36 C31 C32 C37 1.6(6)
Fe2 C31 C32 C37 123.0(4)
C35 C31 C32 Fe2 59.2(2)
C36 C31 C32 Fe2 -121.4(4)
C25 Fe2 C32 C31 49.9(4)
C22 Fe2 C32 C31 123.9(2)
C35 Fe2 C32 C31 -37.8(2)
N2 Fe2 C32 C31 81.8(2)
C34 Fe2 C32 C31 -81.5(2)
C33 Fe2 C32 C31 -119.7(3)
C24 Fe2 C32 C31 -162.4(4)
C23 Fe2 C32 C31 165.4(2)
C25 Fe2 C32 C33 169.6(3)
C22 Fe2 C32 C33 -116.3(2)
C35 Fe2 C32 C33 81.9(2)
C31 Fe2 C32 C33 119.7(3)
N2 Fe2 C32 C33 -158.49(18)
C34 Fe2 C32 C33 38.2(2)
C24 Fe2 C32 C33 -42.6(5)
C23 Fe2 C32 C33 -74.9(2)
C25 Fe2 C32 C37 -70.7(5)
C22 Fe2 C32 C37 3.3(4)
C35 Fe2 C32 C37 -158.4(4)
C31 Fe2 C32 C37 -120.6(4)
N2 Fe2 C32 C37 -38.8(4)
C34 Fe2 C32 C37 157.9(4)
C33 Fe2 C32 C37 119.7(4)
C24 Fe2 C32 C37 77.0(6)
C23 Fe2 C32 C37 44.8(4)
C31 C32 C33 C34 -0.1(4)
C37 C32 C33 C34 177.8(3)
Fe2 C32 C33 C34 -59.1(2)
C31 C32 C33 C38 -179.4(3)
C37 C32 C33 C38 -1.4(6)
Fe2 C32 C33 C38 121.6(3)
C31 C32 C33 Fe2 59.0(2)
C37 C32 C33 Fe2 -123.1(3)
C25 Fe2 C33 C32 -164.9(5)
C22 Fe2 C33 C32 82.8(2)
C35 Fe2 C33 C32 -81.4(2)
C31 Fe2 C33 C32 -37.5(2)
N2 Fe2 C33 C32 49.1(4)
C34 Fe2 C33 C32 -118.9(3)
C24 Fe2 C33 C32 165.7(2)
C23 Fe2 C33 C32 124.8(2)
C25 Fe2 C33 C34 -46.0(6)
C22 Fe2 C33 C34 -158.3(2)
C35 Fe2 C33 C34 37.5(2)
C31 Fe2 C33 C34 81.4(2)
C32 Fe2 C33 C34 118.9(3)
N2 Fe2 C33 C34 167.9(3)
C24 Fe2 C33 C34 -75.4(3)
C23 Fe2 C33 C34 -116.4(2)
C25 Fe2 C33 C38 74.2(6)
C22 Fe2 C33 C38 -38.2(4)
C35 Fe2 C33 C38 157.7(4)
C31 Fe2 C33 C38 -158.4(4)
C32 Fe2 C33 C38 -121.0(4)
N2 Fe2 C33 C38 -71.9(5)
C34 Fe2 C33 C38 120.2(4)
C24 Fe2 C33 C38 44.8(4)
C23 Fe2 C33 C38 3.8(3)
C32 C33 C34 C35 0.1(4)
C38 C33 C34 C35 179.4(3)
Fe2 C33 C34 C35 -59.0(2)
C32 C33 C34 C39 -178.1(3)
C38 C33 C34 C39 1.2(6)
Fe2 C33 C34 C39 122.8(4)
C32 C33 C34 Fe2 59.1(2)
C38 C33 C34 Fe2 -121.6(3)
C25 Fe2 C34 C35 -75.6(3)
C22 Fe2 C34 C35 170.2(3)
C31 Fe2 C34 C35 37.5(2)
C32 Fe2 C34 C35 81.4(2)
N2 Fe2 C34 C35 -44.0(5)
C33 Fe2 C34 C35 119.3(3)
C24 Fe2 C34 C35 -116.5(2)
C23 Fe2 C34 C35 -158.6(2)
C25 Fe2 C34 C33 165.1(2)
C22 Fe2 C34 C33 50.9(4)
C35 Fe2 C34 C33 -119.3(3)
C31 Fe2 C34 C33 -81.9(2)
C32 Fe2 C34 C33 -37.9(2)
N2 Fe2 C34 C33 -163.3(4)
C24 Fe2 C34 C33 124.2(2)
C23 Fe2 C34 C33 82.1(2)
C25 Fe2 C34 C39 45.2(4)
C22 Fe2 C34 C39 -68.9(5)
C35 Fe2 C34 C39 120.8(4)
C31 Fe2 C34 C39 158.3(4)
C32 Fe2 C34 C39 -157.8(4)
N2 Fe2 C34 C39 76.9(6)
C33 Fe2 C34 C39 -119.8(5)
C24 Fe2 C34 C39 4.4(4)
C23 Fe2 C34 C39 -37.7(4)
C33 C34 C35 C31 -0.1(4)
C39 C34 C35 C31 178.1(4)
Fe2 C34 C35 C31 -59.2(2)
C33 C34 C35 C40 -177.7(4)
C39 C34 C35 C40 0.5(6)
Fe2 C34 C35 C40 123.2(4)
C33 C34 C35 Fe2 59.1(2)
C39 C34 C35 Fe2 -122.7(4)
C32 C31 C35 C34 0.0(4)
C36 C31 C35 C34 -179.4(3)
Fe2 C31 C35 C34 59.3(2)
C32 C31 C35 C40 177.6(4)
C36 C31 C35 C40 -1.8(6)
Fe2 C31 C35 C40 -123.1(4)
C32 C31 C35 Fe2 -59.3(2)
C36 C31 C35 Fe2 121.3(4)
C25 Fe2 C35 C34 124.2(2)
C22 Fe2 C35 C34 -166.6(4)
C31 Fe2 C35 C34 -119.9(3)
C32 Fe2 C35 C34 -82.1(2)
N2 Fe2 C35 C34 164.98(19)
C33 Fe2 C35 C34 -38.1(2)
C24 Fe2 C35 C34 81.5(2)
C23 Fe2 C35 C34 48.5(4)
C25 Fe2 C35 C31 -115.9(2)
C22 Fe2 C35 C31 -46.7(6)
C32 Fe2 C35 C31 37.8(2)
N2 Fe2 C35 C31 -75.1(2)
C34 Fe2 C35 C31 119.9(3)
C33 Fe2 C35 C31 81.8(2)
C24 Fe2 C35 C31 -158.6(2)
C23 Fe2 C35 C31 168.4(3)
C25 Fe2 C35 C40 4.9(4)
C22 Fe2 C35 C40 74.1(6)
C31 Fe2 C35 C40 120.8(4)
C32 Fe2 C35 C40 158.6(4)
N2 Fe2 C35 C40 45.7(4)
C34 Fe2 C35 C40 -119.3(5)
C33 Fe2 C35 C40 -157.4(4)
C24 Fe2 C35 C40 -37.8(4)
C23 Fe2 C35 C40 -70.8(5)
N1 C2 C41 C22 -75.0(4)
C3 C2 C41 C22 97.3(4)
Fe1 C2 C41 C22 -164.2(2)
N2 C22 C41 C2 -175.0(3)
C23 C22 C41 C2 -1.4(5)
Fe2 C22 C41 C2 95.8(4)
